data_4078217
loop_
_publ_author_name
'Safa, Muhieddine'
'Jennings, Michael C.'
'Puddephatt, Richard J.'

_publ_section_title
;
 Reactivity of a Dimethylplatinum(II) Complex with the
 Bis(2-pyridyl)dimethylsilane Ligand: Easy Silicon--Carbon Bond Activation
;
_journal_issue 9
_journal_name_full Organometallics
_journal_page_first 3539
_journal_paper_doi 10.1021/om3000136
_journal_volume 31
_journal_year 2012
_chemical_formula_moiety 'C14 H20 I2 N2 Pt Si'
_chemical_formula_sum 'C14 H20 I2 N2 Pt Si'
_chemical_formula_weight 693.30
_chemical_name_systematic
; 
 ? 
;
_space_group_IT_number 14
_symmetry_cell_setting monoclinic
_symmetry_space_group_name_Hall '-P 2yn'
_symmetry_space_group_name_H-M 'P 1 21/n 1'
_atom_sites_solution_hydrogens geom
_atom_sites_solution_primary direct
_atom_sites_solution_secondary difmap
_audit_creation_method SHELXL-97
_cell_angle_alpha 90.00
_cell_angle_beta 100.964(2)
_cell_angle_gamma 90.00
_cell_formula_units_Z 4
_cell_length_a 9.3692(3)
_cell_length_b 13.7960(5)
_cell_length_c 14.4724(5)
_cell_measurement_reflns_used 16516
_cell_measurement_temperature 150(2)
_cell_measurement_theta_max 27.48
_cell_measurement_theta_min 2.04
_cell_volume 1836.52(11)
_computing_cell_refinement 'DENZO-SMN (Otwinowski & Minor, 1997)'
_computing_data_collection 'COLLECT (Nonius, 1997-2001)'
_computing_data_reduction DENZO-SMN
_computing_molecular_graphics 'SHELXTL/PC (Sheldrick, 2001)'
_computing_publication_material SHELXTL/PC
_computing_structure_refinement 'SHELXL-97 (Sheldrick, 1997)'
_computing_structure_solution 'SHELXS-97 (Sheldrick, 1997)'
_diffrn_ambient_temperature 150(2)
_diffrn_measured_fraction_theta_full 0.996
_diffrn_measured_fraction_theta_max 0.996
_diffrn_measurement_device_type 'Nonius Kappa-CCD'
_diffrn_measurement_method '\f scans, and \w scans with \k offsets'
_diffrn_radiation_monochromator graphite
_diffrn_radiation_source 'fine-focus sealed tube'
_diffrn_radiation_type MoK\a
_diffrn_radiation_wavelength 0.71073
_diffrn_reflns_av_R_equivalents 0.073
_diffrn_reflns_av_sigmaI/netI 0.0457
_diffrn_reflns_limit_h_max 12
_diffrn_reflns_limit_h_min -12
_diffrn_reflns_limit_k_max 17
_diffrn_reflns_limit_k_min -17
_diffrn_reflns_limit_l_max 18
_diffrn_reflns_limit_l_min -18
_diffrn_reflns_number 19077
_diffrn_reflns_theta_full 27.48
_diffrn_reflns_theta_max 27.48
_diffrn_reflns_theta_min 2.66
_diffrn_standards_number 0
_exptl_absorpt_coefficient_mu 11.061
_exptl_absorpt_correction_T_max 0.6078
_exptl_absorpt_correction_T_min 0.1898
_exptl_absorpt_correction_type multi-scan
_exptl_absorpt_process_details 'DENZO-SMN (Otwinowski & Minor, 1997)'
_exptl_crystal_colour yellow
_exptl_crystal_density_diffrn 2.507
_exptl_crystal_density_method 'not measured'
_exptl_crystal_description prism
_exptl_crystal_F_000 1264
_exptl_crystal_size_max 0.22
_exptl_crystal_size_mid 0.20
_exptl_crystal_size_min 0.05
_refine_diff_density_max 3.239
_refine_diff_density_min -2.436
_refine_diff_density_rms 0.328
_refine_ls_extinction_coef 0.0018(2)
_refine_ls_extinction_expression Fc^*^=kFc[1+0.001xFc^2^\l^3^/sin(2\q)]^-1/4^
_refine_ls_extinction_method SHELXL
_refine_ls_goodness_of_fit_ref 1.065
_refine_ls_hydrogen_treatment constr
_refine_ls_matrix_type full
_refine_ls_number_parameters 186
_refine_ls_number_reflns 4189
_refine_ls_number_restraints 0
_refine_ls_restrained_S_all 1.065
_refine_ls_R_factor_all 0.0594
_refine_ls_R_factor_gt 0.0507
_refine_ls_shift/su_max 0.001
_refine_ls_shift/su_mean 0.000
_refine_ls_structure_factor_coef Fsqd
_refine_ls_weighting_details 'calc w=1/[\s^2^(Fo^2^)+(0.0969P)^2^+0.2846P] where P=(Fo^2^+2Fc^2^)/3'
_refine_ls_weighting_scheme calc
_refine_ls_wR_factor_gt 0.1369
_refine_ls_wR_factor_ref 0.1429
_reflns_number_gt 3536
_reflns_number_total 4189
_reflns_threshold_expression I>2\s(I)
_cod_data_source_file om3000136_si_001.cif
_cod_data_source_block complex_3
_cod_depositor_comments
;
The following automatic conversions were performed:

'_symmetry_cell_setting' value 'Monoclinic' changed to 'monoclinic'
according to /home/saulius/struct/CIF-dictionaries/cif_core.dic
dictionary named 'cif_core.dic' version 2.4.1 from 2010-06-29.

Automatic conversion script
Id: cif_fix_values 1715 2011-07-08 13:25:40Z adriana 
;
_cod_original_sg_symbol_H-M 'P 21/n'
_cod_database_code 4078217

loop_
_symmetry_equiv_pos_as_xyz
'x, y, z'
'-x+1/2, y+1/2, -z+1/2'
'-x, -y, -z'
'x-1/2, -y-1/2, z-1/2'

loop_
_atom_site_label
_atom_site_type_symbol
_atom_site_fract_x
_atom_site_fract_y
_atom_site_fract_z
_atom_site_U_iso_or_equiv
_atom_site_adp_type
_atom_site_occupancy
_atom_site_symmetry_multiplicity
_atom_site_calc_flag
_atom_site_refinement_flags
Pt Pt 0.47962(3) 0.77896(2) 0.75425(2) 0.02460(15) Uani 1 1 d .
I2 I 0.36240(6) 0.61462(4) 0.79356(4) 0.03261(18) Uani 1 1 d .
I3 I 0.60645(6) 0.93984(4) 0.71013(4) 0.03551(18) Uani 1 1 d .
C1 C 0.5021(11) 0.7167(6) 0.6270(6) 0.035(2) Uani 1 1 d .
H1A H 0.5693 0.7557 0.5981 0.052 Uiso 1 1 calc R
H1B H 0.4071 0.7143 0.5848 0.052 Uiso 1 1 calc R
H1C H 0.5407 0.6508 0.6382 0.052 Uiso 1 1 calc R
C2 C 0.6807(9) 0.7174(6) 0.8078(7) 0.034(2) Uani 1 1 d .
H2A H 0.6887 0.6548 0.7772 0.051 Uiso 1 1 calc R
H2B H 0.6902 0.7077 0.8758 0.051 Uiso 1 1 calc R
H2C H 0.7580 0.7607 0.7958 0.051 Uiso 1 1 calc R
N11 N 0.4661(7) 0.8380(4) 0.8942(4) 0.0243(13) Uani 1 1 d .
C12 C 0.5904(9) 0.8677(6) 0.9470(6) 0.0300(17) Uani 1 1 d .
H12A H 0.6728 0.8740 0.9181 0.036 Uiso 1 1 calc R
C13 C 0.6067(10) 0.8900(5) 1.0422(6) 0.035(2) Uani 1 1 d .
H13A H 0.6988 0.9080 1.0777 0.042 Uiso 1 1 calc R
C14 C 0.4859(10) 0.8853(6) 1.0839(6) 0.0339(19) Uani 1 1 d .
H14A H 0.4922 0.8997 1.1487 0.041 Uiso 1 1 calc R
C15 C 0.3550(9) 0.8587(6) 1.0274(5) 0.0283(17) Uani 1 1 d .
H15A H 0.2697 0.8556 1.0538 0.034 Uiso 1 1 calc R
C16 C 0.3465(9) 0.8362(5) 0.9310(5) 0.0249(15) Uani 1 1 d .
Si17 Si 0.1545(2) 0.81273(16) 0.86252(15) 0.0250(5) Uani 1 1 d .
C18 C 0.0436(9) 0.9153(6) 0.8968(6) 0.0336(18) Uani 1 1 d .
H18A H -0.0572 0.9092 0.8632 0.050 Uiso 1 1 calc R
H18B H 0.0839 0.9771 0.8804 0.050 Uiso 1 1 calc R
H18C H 0.0462 0.9131 0.9648 0.050 Uiso 1 1 calc R
C19 C 0.0693(10) 0.6982(6) 0.8943(6) 0.0343(19) Uani 1 1 d .
H19A H 0.1347 0.6665 0.9464 0.051 Uiso 1 1 calc R
H19B H 0.0516 0.6548 0.8397 0.051 Uiso 1 1 calc R
H19C H -0.0232 0.7132 0.9134 0.051 Uiso 1 1 calc R
C20 C 0.1453(8) 0.8327(5) 0.7311(5) 0.0225(15) Uani 1 1 d .
C21 C 0.0065(9) 0.8501(6) 0.6783(6) 0.0301(17) Uani 1 1 d .
H21A H -0.0765 0.8444 0.7068 0.036 Uiso 1 1 calc R
C22 C -0.0097(10) 0.8757(6) 0.5842(6) 0.037(2) Uani 1 1 d .
H22A H -0.1038 0.8851 0.5471 0.045 Uiso 1 1 calc R
C23 C 0.1122(9) 0.8872(6) 0.5455(6) 0.0334(19) Uani 1 1 d .
H23A H 0.1049 0.9087 0.4824 0.040 Uiso 1 1 calc R
C24 C 0.2465(9) 0.8664(6) 0.6014(6) 0.0332(18) Uani 1 1 d .
H24A H 0.3308 0.8734 0.5744 0.040 Uiso 1 1 calc R
N25 N 0.2635(7) 0.8378(5) 0.6896(4) 0.0253(13) Uani 1 1 d .

loop_
_atom_site_aniso_label
_atom_site_aniso_U_11
_atom_site_aniso_U_22
_atom_site_aniso_U_33
_atom_site_aniso_U_23
_atom_site_aniso_U_13
_atom_site_aniso_U_12
Pt 0.0239(2) 0.0271(2) 0.0233(2) 0.00128(11) 0.00587(13) 0.00345(11)
I2 0.0403(3) 0.0284(3) 0.0280(3) 0.0004(2) 0.0035(2) 0.0010(2)
I3 0.0324(3) 0.0342(3) 0.0426(4) 0.0062(2) 0.0138(3) 0.0002(2)
C1 0.048(6) 0.039(5) 0.021(4) -0.003(3) 0.016(4) 0.013(4)
C2 0.021(4) 0.035(5) 0.042(5) 0.007(4) -0.001(4) 0.013(3)
N11 0.024(3) 0.026(3) 0.022(3) -0.003(3) 0.002(3) 0.005(3)
C12 0.024(4) 0.028(4) 0.037(4) -0.001(4) 0.004(3) -0.004(3)
C13 0.040(5) 0.026(4) 0.031(4) -0.002(3) -0.013(4) -0.002(3)
C14 0.048(5) 0.028(4) 0.022(4) 0.000(3) -0.005(4) 0.002(4)
C15 0.036(4) 0.029(4) 0.023(4) -0.003(3) 0.012(3) -0.002(3)
C16 0.034(4) 0.021(3) 0.019(3) 0.004(3) 0.003(3) -0.003(3)
Si17 0.0226(10) 0.0284(11) 0.0244(11) -0.0015(9) 0.0058(8) -0.0020(9)
C18 0.029(4) 0.041(5) 0.034(4) 0.001(4) 0.015(4) 0.002(4)
C19 0.040(5) 0.031(4) 0.033(5) 0.002(4) 0.008(4) -0.002(4)
C20 0.026(4) 0.017(3) 0.022(4) -0.007(3) 0.001(3) -0.002(3)
C21 0.028(4) 0.033(4) 0.031(4) 0.002(3) 0.010(3) 0.001(3)
C22 0.038(5) 0.027(4) 0.038(5) -0.013(4) -0.014(4) 0.003(4)
C23 0.037(5) 0.035(5) 0.025(4) -0.003(3) -0.002(3) 0.007(4)
C24 0.027(4) 0.041(5) 0.031(4) 0.004(4) 0.005(3) 0.000(4)
N25 0.026(3) 0.028(3) 0.022(3) 0.005(3) 0.004(3) 0.004(3)

loop_
_atom_type_symbol
_atom_type_description
_atom_type_scat_dispersion_real
_atom_type_scat_dispersion_imag
_atom_type_scat_source
C C 0.0033 0.0016 'International Tables Vol C Tables 4.2.6.8 and 6.1.1.4'
H H 0.0000 0.0000 'International Tables Vol C Tables 4.2.6.8 and 6.1.1.4'
N N 0.0061 0.0033 'International Tables Vol C Tables 4.2.6.8 and 6.1.1.4'
Si Si 0.0817 0.0704 'International Tables Vol C Tables 4.2.6.8 and 6.1.1.4'
I I -0.4742 1.8119 'International Tables Vol C Tables 4.2.6.8 and 6.1.1.4'
Pt Pt -1.7033 8.3905 'International Tables Vol C Tables 4.2.6.8 and 6.1.1.4'

loop_
_geom_angle_atom_site_label_1
_geom_angle_atom_site_label_2
_geom_angle_atom_site_label_3
_geom_angle
C2 Pt C1 85.7(4)
C2 Pt N11 90.8(3)
C1 Pt N11 176.2(3)
C2 Pt N25 176.3(3)
C1 Pt N25 90.9(3)
N11 Pt N25 92.6(2)
C2 Pt I2 87.3(2)
C1 Pt I2 87.3(3)
N11 Pt I2 91.18(17)
N25 Pt I2 91.21(17)
C2 Pt I3 90.9(2)
C1 Pt I3 90.4(3)
N11 Pt I3 91.06(17)
N25 Pt I3 90.42(17)
I2 Pt I3 177.16(2)
Pt C1 H1A 109.5
Pt C1 H1B 109.5
H1A C1 H1B 109.5
Pt C1 H1C 109.5
H1A C1 H1C 109.5
H1B C1 H1C 109.5
Pt C2 H2A 109.5
Pt C2 H2B 109.5
H2A C2 H2B 109.5
Pt C2 H2C 109.5
H2A C2 H2C 109.5
H2B C2 H2C 109.5
C16 N11 C12 119.3(7)
C16 N11 Pt 124.0(5)
C12 N11 Pt 116.3(5)
N11 C12 C13 123.8(8)
N11 C12 H12A 118.1
C13 C12 H12A 118.1
C14 C13 C12 118.5(8)
C14 C13 H13A 120.8
C12 C13 H13A 120.8
C13 C14 C15 117.5(8)
C13 C14 H14A 121.3
C15 C14 H14A 121.3
C14 C15 C16 121.0(8)
C14 C15 H15A 119.5
C16 C15 H15A 119.5
N11 C16 C15 119.7(7)
N11 C16 Si17 125.3(5)
C15 C16 Si17 114.8(6)
C19 Si17 C18 106.8(4)
C19 Si17 C20 115.3(4)
C18 Si17 C20 103.4(4)
C19 Si17 C16 114.9(4)
C18 Si17 C16 104.4(4)
C20 Si17 C16 110.7(3)
Si17 C18 H18A 109.5
Si17 C18 H18B 109.5
H18A C18 H18B 109.5
Si17 C18 H18C 109.5
H18A C18 H18C 109.5
H18B C18 H18C 109.5
Si17 C19 H19A 109.5
Si17 C19 H19B 109.5
H19A C19 H19B 109.5
Si17 C19 H19C 109.5
H19A C19 H19C 109.5
H19B C19 H19C 109.5
N25 C20 C21 120.1(7)
N25 C20 Si17 124.2(5)
C21 C20 Si17 115.5(6)
C22 C21 C20 119.8(8)
C22 C21 H21A 120.1
C20 C21 H21A 120.1
C23 C22 C21 119.1(8)
C23 C22 H22A 120.5
C21 C22 H22A 120.5
C22 C23 C24 118.0(8)
C22 C23 H23A 121.0
C24 C23 H23A 121.0
N25 C24 C23 123.7(8)
N25 C24 H24A 118.1
C23 C24 H24A 118.1
C24 N25 C20 119.0(7)
C24 N25 Pt 116.8(5)
C20 N25 Pt 123.4(5)

loop_
_geom_bond_atom_site_label_1
_geom_bond_atom_site_label_2
_geom_bond_distance
Pt C2 2.077(8)
Pt C1 2.079(8)
Pt N11 2.210(6)
Pt N25 2.217(6)
Pt I2 2.6283(6)
Pt I3 2.6523(6)
C1 H1A 0.9800
C1 H1B 0.9800
C1 H1C 0.9800
C2 H2A 0.9800
C2 H2B 0.9800
C2 H2C 0.9800
N11 C16 1.329(10)
N11 C12 1.330(10)
C12 C13 1.391(12)
C12 H12A 0.9500
C13 C14 1.382(13)
C13 H13A 0.9500
C14 C15 1.387(12)
C14 H14A 0.9500
C15 C16 1.417(10)
C15 H15A 0.9500
C16 Si17 1.909(8)
Si17 C19 1.867(9)
Si17 C18 1.877(8)
Si17 C20 1.908(8)
C18 H18A 0.9800
C18 H18B 0.9800
C18 H18C 0.9800
C19 H19A 0.9800
C19 H19B 0.9800
C19 H19C 0.9800
C20 N25 1.358(9)
C20 C21 1.398(10)
C21 C22 1.386(12)
C21 H21A 0.9500
C22 C23 1.373(13)
C22 H22A 0.9500
C23 C24 1.390(11)
C23 H23A 0.9500
C24 N25 1.317(10)
C24 H24A 0.9500

loop_
_geom_torsion_atom_site_label_1
_geom_torsion_atom_site_label_2
_geom_torsion_atom_site_label_3
_geom_torsion_atom_site_label_4
_geom_torsion
C2 Pt N11 C16 -137.2(6)
C1 Pt N11 C16 -116(5)
N25 Pt N11 C16 41.4(6)
I2 Pt N11 C16 -49.9(6)
I3 Pt N11 C16 131.9(6)
C2 Pt N11 C12 35.7(6)
C1 Pt N11 C12 57(5)
N25 Pt N11 C12 -145.7(6)
I2 Pt N11 C12 123.0(5)
I3 Pt N11 C12 -55.3(5)
C16 N11 C12 C13 5.4(12)
Pt N11 C12 C13 -167.8(6)
N11 C12 C13 C14 -2.9(12)
C12 C13 C14 C15 -0.2(12)
C13 C14 C15 C16 0.8(12)
C12 N11 C16 C15 -4.6(11)
Pt N11 C16 C15 168.1(5)
C12 N11 C16 Si17 171.2(6)
Pt N11 C16 Si17 -16.1(9)
C14 C15 C16 N11 1.6(12)
C14 C15 C16 Si17 -174.6(6)
N11 C16 Si17 C19 114.3(7)
C15 C16 Si17 C19 -69.7(7)
N11 C16 Si17 C18 -129.1(7)
C15 C16 Si17 C18 46.9(6)
N11 C16 Si17 C20 -18.4(7)
C15 C16 Si17 C20 157.6(5)
C19 Si17 C20 N25 -116.6(6)
C18 Si17 C20 N25 127.2(6)
C16 Si17 C20 N25 15.9(7)
C19 Si17 C20 C21 68.3(7)
C18 Si17 C20 C21 -47.9(7)
C16 Si17 C20 C21 -159.2(6)
N25 C20 C21 C22 -2.2(11)
Si17 C20 C21 C22 173.1(6)
C20 C21 C22 C23 -2.5(12)
C21 C22 C23 C24 4.0(12)
C22 C23 C24 N25 -1.0(13)
C23 C24 N25 C20 -3.7(12)
C23 C24 N25 Pt 167.1(7)
C21 C20 N25 C24 5.2(11)
Si17 C20 N25 C24 -169.7(6)
C21 C20 N25 Pt -165.0(5)
Si17 C20 N25 Pt 20.2(8)
C2 Pt N25 C24 -56(5)
C1 Pt N25 C24 -35.3(6)
N11 Pt N25 C24 146.1(6)
I2 Pt N25 C24 -122.6(6)
I3 Pt N25 C24 55.1(6)
C2 Pt N25 C20 114(5)
C1 Pt N25 C20 135.0(6)
N11 Pt N25 C20 -43.5(6)
I2 Pt N25 C20 47.8(6)
I3 Pt N25 C20 -134.6(6)
